data_2216679
loop_
_publ_author_name
'Khaniani, Yeganeh'
'Badiei, Alireza'
'Mohammadi Ziarani, Ghodsi'
'Abbasi, Alireza'

_publ_section_title
;
 <i>N</i>,<i>N</i>'-Bis(2,3-dichlorobenzylidene)ethylenediamine
;
_journal_coeditor_code NG2359
_journal_issue 12
_journal_name_full 'Acta Crystallographica Section E'
_journal_page_first o4616
_journal_page_last o4616
_journal_paper_doi 10.1107/S1600536807055122
_journal_volume 63
_journal_year 2007
_chemical_formula_iupac 'C16 H12 Cl4 N2'
_chemical_formula_moiety 'C16 H12 Cl4 N2'
_chemical_formula_sum 'C16 H12 Cl4 N2'
_chemical_formula_weight 374.08
_chemical_name_systematic
;
<i>N</i>,<i>N</i>'-Bis(2,3-dichlorobenzylidene)ethylenediamine
;
_space_group_IT_number 14
_symmetry_cell_setting monoclinic
_symmetry_space_group_name_Hall '-P 2yn'
_symmetry_space_group_name_H-M 'P 1 21/n 1'
_atom_sites_solution_hydrogens geom
_atom_sites_solution_primary direct
_atom_sites_solution_secondary difmap
_audit_creation_method SHELXL-97
_cell_angle_alpha 90.00
_cell_angle_beta 101.637(9)
_cell_angle_gamma 90.00
_cell_formula_units_Z 2
_cell_length_a 7.5695(9)
_cell_length_b 12.0686(13)
_cell_length_c 9.1636(7)
_cell_measurement_reflns_used 4730
_cell_measurement_temperature 290(2)
_cell_measurement_theta_max 26.0
_cell_measurement_theta_min 3.5
_cell_volume 819.92(15)
_computing_cell_refinement 'IPDS Software (Stoe & Cie, 1997)'
_computing_data_collection 'IPDS Software (Stoe & Cie, 1997)'
_computing_data_reduction 'IPDS Software (Stoe & Cie, 1997)'
_computing_molecular_graphics 'DIAMOND (Brandenburg, 2001)'
_computing_publication_material 'PLATON (Spek, 2003)'
_computing_structure_refinement 'SHELXL97 (Sheldrick, 1997)'
_computing_structure_solution 'SHELXS97 (Sheldrick, 1997)'
_diffrn_ambient_temperature 290(2)
_diffrn_measured_fraction_theta_full 0.984
_diffrn_measured_fraction_theta_max 0.984
_diffrn_measurement_device_type 'STOE IPDS'
_diffrn_measurement_method 'Area detector - phi oscillation'
_diffrn_radiation_monochromator graphite
_diffrn_radiation_source 'fine-focus sealed tube'
_diffrn_radiation_type MoK\a
_diffrn_radiation_wavelength 0.71073
_diffrn_reflns_av_R_equivalents 0.0576
_diffrn_reflns_av_sigmaI/netI 0.1522
_diffrn_reflns_limit_h_max 9
_diffrn_reflns_limit_h_min -8
_diffrn_reflns_limit_k_max 14
_diffrn_reflns_limit_k_min -14
_diffrn_reflns_limit_l_max 11
_diffrn_reflns_limit_l_min -9
_diffrn_reflns_number 4730
_diffrn_reflns_theta_full 25.99
_diffrn_reflns_theta_max 25.99
_diffrn_reflns_theta_min 3.90
_diffrn_standards_number 0
_exptl_absorpt_coefficient_mu 0.718
_exptl_absorpt_correction_T_max 0.9147
_exptl_absorpt_correction_T_min 0.8918
_exptl_absorpt_correction_type numerical
_exptl_absorpt_process_details '(X-RED; Stoe & Cie, 1997)'
_exptl_crystal_colour colorless
_exptl_crystal_density_diffrn 1.515
_exptl_crystal_density_method 'not measured'
_exptl_crystal_description needle
_exptl_crystal_F_000 380
_exptl_crystal_size_max 0.15
_exptl_crystal_size_mid 0.12
_exptl_crystal_size_min 0.10
_refine_diff_density_max 0.211
_refine_diff_density_min -0.165
_refine_ls_extinction_method none
_refine_ls_goodness_of_fit_ref 0.830
_refine_ls_hydrogen_treatment constr
_refine_ls_matrix_type full
_refine_ls_number_parameters 100
_refine_ls_number_reflns 1579
_refine_ls_number_restraints 0
_refine_ls_restrained_S_all 0.830
_refine_ls_R_factor_all 0.1315
_refine_ls_R_factor_gt 0.0371
_refine_ls_shift/su_max 0.000
_refine_ls_shift/su_mean 0.000
_refine_ls_structure_factor_coef Fsqd
_refine_ls_weighting_details 'calc w=1/[\s^2^(Fo^2^)+(0.0250P)^2^+0.0000P] where P=(Fo^2^+2Fc^2^)/3'
_refine_ls_weighting_scheme calc
_refine_ls_wR_factor_gt 0.0568
_refine_ls_wR_factor_ref 0.0679
_reflns_number_gt 623
_reflns_number_total 1579
_reflns_threshold_expression I>2\s(I)
_cod_data_source_file ng2359.cif
_cod_data_source_block I
_cod_original_sg_symbol_H-M 'P 21/n'
_cod_database_code 2216679
_cod_database_fobs_code 2216679

loop_
_symmetry_equiv_pos_as_xyz
'x, y, z'
'-x+1/2, y+1/2, -z+1/2'
'-x, -y, -z'
'x-1/2, -y-1/2, z-1/2'

loop_
_atom_site_type_symbol
_atom_site_label
_atom_site_fract_x
_atom_site_fract_y
_atom_site_fract_z
_atom_site_U_iso_or_equiv
_atom_site_adp_type
_atom_site_calc_flag
_atom_site_refinement_flags
_atom_site_occupancy
Cl Cl1 0.75551(12) 0.30320(7) 0.46001(8) 0.0687(3) Uani d . 1
Cl Cl2 0.51851(12) 0.39080(7) 0.16625(8) 0.0716(3) Uani d . 1
N N1 0.9559(3) 0.5420(2) 0.8021(3) 0.0538(7) Uani d . 1
C C1 1.0531(4) 0.4926(3) 0.9400(2) 0.0582(10) Uani d . 1
H H1A 1.1701 0.5277 0.9697 0.070 Uiso calc R 1
H H1B 1.0720 0.4143 0.9249 0.070 Uiso calc R 1
C C2 0.8958(4) 0.4790(3) 0.6963(3) 0.0507(9) Uani d . 1
H H2 0.9198 0.4036 0.7087 0.061 Uiso calc R 1
C C3 0.7886(4) 0.5169(3) 0.5524(3) 0.0390(8) Uani d . 1
C C4 0.7535(4) 0.6297(3) 0.5276(3) 0.0485(8) Uani d . 1
H H4 0.8002 0.6802 0.6021 0.058 Uiso calc R 1
C C5 0.6513(4) 0.6679(3) 0.3953(3) 0.0556(9) Uani d . 1
H H5 0.6303 0.7434 0.3812 0.067 Uiso calc R 1
C C6 0.5803(4) 0.5945(3) 0.2843(3) 0.0514(9) Uani d . 1
H H6 0.5112 0.6201 0.1951 0.062 Uiso calc R 1
C C7 0.6123(4) 0.4821(3) 0.3060(3) 0.0453(8) Uani d . 1
C C8 0.7172(4) 0.4445(2) 0.4389(3) 0.0431(8) Uani d . 1

loop_
_atom_site_aniso_label
_atom_site_aniso_U_11
_atom_site_aniso_U_22
_atom_site_aniso_U_33
_atom_site_aniso_U_12
_atom_site_aniso_U_13
_atom_site_aniso_U_23
Cl1 0.0765(7) 0.0482(6) 0.0776(6) 0.0112(5) 0.0066(5) -0.0045(5)
Cl2 0.0668(6) 0.0830(8) 0.0599(5) -0.0036(5) 0.0003(4) -0.0179(5)
N1 0.0573(19) 0.064(2) 0.0397(15) 0.0015(15) 0.0085(14) 0.0001(14)
C1 0.049(3) 0.081(3) 0.043(2) 0.0091(19) 0.0052(16) 0.0010(19)
C2 0.048(2) 0.057(2) 0.050(2) 0.0126(19) 0.0168(18) 0.0082(18)
C3 0.036(2) 0.044(2) 0.0385(17) -0.0051(17) 0.0113(15) -0.0012(17)
C4 0.050(2) 0.045(2) 0.0524(19) -0.0065(19) 0.0148(17) -0.0030(17)
C5 0.058(2) 0.052(2) 0.058(2) -0.0018(19) 0.0143(19) 0.0094(19)
C6 0.047(2) 0.064(3) 0.0429(19) 0.0013(19) 0.0075(16) 0.0099(19)
C7 0.038(2) 0.054(2) 0.0434(19) -0.0051(18) 0.0072(16) -0.0046(17)
C8 0.036(2) 0.043(2) 0.0535(19) 0.0062(16) 0.0153(16) 0.0029(16)

loop_
_atom_type_symbol
_atom_type_description
_atom_type_scat_dispersion_real
_atom_type_scat_dispersion_imag
_atom_type_scat_source
C C 0.0033 0.0016 'International Tables Vol C Tables 4.2.6.8 and 6.1.1.4'
H H 0.0000 0.0000 'International Tables Vol C Tables 4.2.6.8 and 6.1.1.4'
Cl Cl 0.1484 0.1585 'International Tables Vol C Tables 4.2.6.8 and 6.1.1.4'
N N 0.0061 0.0033 'International Tables Vol C Tables 4.2.6.8 and 6.1.1.4'

loop_
_geom_angle_atom_site_label_1
_geom_angle_atom_site_label_2
_geom_angle_atom_site_label_3
_geom_angle_site_symmetry_1
_geom_angle_site_symmetry_3
_geom_angle
C2 N1 C1 . . 117.9(3)
N1 C1 C1 . 3_767 109.7(3)
N1 C1 H1A . . 109.7
C1 C1 H1A 3_767 . 109.7
N1 C1 H1B . . 109.7
C1 C1 H1B 3_767 . 109.7
H1A C1 H1B . . 108.2
N1 C2 C3 . . 123.8(3)
N1 C2 H2 . . 118.1
C3 C2 H2 . . 118.1
C8 C3 C4 . . 117.5(2)
C8 C3 C2 . . 122.5(3)
C4 C3 C2 . . 120.0(3)
C5 C4 C3 . . 121.5(3)
C5 C4 H4 . . 119.2
C3 C4 H4 . . 119.2
C6 C5 C4 . . 120.1(3)
C6 C5 H5 . . 119.9
C4 C5 H5 . . 119.9
C5 C6 C7 . . 119.6(3)
C5 C6 H6 . . 120.2
C7 C6 H6 . . 120.2
C6 C7 C8 . . 119.9(3)
C6 C7 Cl2 . . 118.9(2)
C8 C7 Cl2 . . 121.2(3)
C3 C8 C7 . . 121.4(3)
C3 C8 Cl1 . . 120.4(2)
C7 C8 Cl1 . . 118.2(2)

loop_
_geom_bond_atom_site_label_1
_geom_bond_atom_site_label_2
_geom_bond_site_symmetry_2
_geom_bond_distance
_geom_bond_publ_flag
Cl1 C8 . 1.734(3) yes
Cl2 C7 . 1.730(3) yes
N1 C2 . 1.243(3) yes
N1 C1 . 1.456(3) yes
C1 C1 3_767 1.497(5) yes
C1 H1A . 0.9700 ?
C1 H1B . 0.9700 ?
C2 C3 . 1.475(3) yes
C2 H2 . 0.9300 ?
C3 C8 . 1.383(3) ?
C3 C4 . 1.396(3) ?
C4 C5 . 1.380(3) ?
C4 H4 . 0.9300 ?
C5 C6 . 1.373(4) ?
C5 H5 . 0.9300 ?
C6 C7 . 1.385(3) ?
C6 H6 . 0.9300 ?
C7 C8 . 1.389(3) ?

loop_
_geom_torsion_atom_site_label_1
_geom_torsion_atom_site_label_2
_geom_torsion_atom_site_label_3
_geom_torsion_atom_site_label_4
_geom_torsion_site_symmetry_4
_geom_torsion
C2 N1 C1 C1 3_767 -112.7(3)
C1 N1 C2 C3 . 177.4(2)
N1 C2 C3 C8 . -177.3(3)
N1 C2 C3 C4 . 1.8(4)
C8 C3 C4 C5 . 0.2(4)
C2 C3 C4 C5 . -178.9(3)
C3 C4 C5 C6 . 0.3(4)
C4 C5 C6 C7 . -0.1(4)
C5 C6 C7 C8 . -0.7(4)
C5 C6 C7 Cl2 . 178.8(2)
C4 C3 C8 C7 . -1.0(4)
C2 C3 C8 C7 . 178.1(2)
C4 C3 C8 Cl1 . 179.6(2)
C2 C3 C8 Cl1 . -1.4(4)
C6 C7 C8 C3 . 1.2(4)
Cl2 C7 C8 C3 . -178.3(2)
C6 C7 C8 Cl1 . -179.3(2)
Cl2 C7 C8 Cl1 . 1.2(3)
